data_2222123
loop_
_publ_author_name
'Li, Chen-Yu'
'Lin, Chia-Her'
'Ko, Bao-Tsan'

_publ_section_title Bis[\m-2-(2<i>H</i>-benzotriazol-2-yl)-4-methylphenolato]bis[dimethylaluminium(III)]
_journal_coeditor_code RK2147
_journal_issue 6
_journal_name_full 'Acta Crystallographica Section E'
_journal_page_first m670
_journal_paper_doi 10.1107/S1600536809018492
_journal_volume 65
_journal_year 2009
_chemical_formula_iupac '[Al2 (C H3)4 (C13 H10 N3 O)2]'
_chemical_formula_moiety 'C30 H32 Al2 N6 O2'
_chemical_formula_sum 'C30 H32 Al2 N6 O2'
_chemical_formula_weight 562.58
_chemical_name_systematic
;
Bis[\m-2-(2<i>H</i>-benzotriazol-2-yl)-4-
methylphenolato]bis[dimethylaluminium(III)]
;
_space_group_IT_number 2
_symmetry_cell_setting triclinic
_symmetry_space_group_name_Hall '-P 1'
_symmetry_space_group_name_H-M 'P -1'
_atom_sites_solution_hydrogens geom
_atom_sites_solution_primary direct
_atom_sites_solution_secondary difmap
_audit_creation_method SHELXL97
_cell_angle_alpha 112.517(2)
_cell_angle_beta 94.824(3)
_cell_angle_gamma 109.574(2)
_cell_formula_units_Z 1
_cell_length_a 7.4220(4)
_cell_length_b 9.7120(5)
_cell_length_c 11.6331(6)
_cell_measurement_reflns_used 7401
_cell_measurement_temperature 296(2)
_cell_measurement_theta_max 28.18
_cell_measurement_theta_min 2.48
_cell_volume 707.79(7)
_computing_cell_refinement 'SAINT (Bruker, 2008)'
_computing_data_collection 'APEX2 (Bruker, 2008)'
_computing_data_reduction 'SAINT (Bruker, 2008)'
_computing_molecular_graphics 'SHELXTL (Sheldrick, 2008)'
_computing_publication_material 'SHELXTL (Sheldrick, 2008)'
_computing_structure_refinement 'SHELXL97 (Sheldrick, 2008)'
_computing_structure_solution 'SHELXS97 (Sheldrick, 2008)'
_diffrn_ambient_temperature 296(2)
_diffrn_measured_fraction_theta_full 0.975
_diffrn_measured_fraction_theta_max 0.975
_diffrn_measurement_device_type 'Bruker APEXII CCD'
_diffrn_measurement_method '\f and \w'
_diffrn_radiation_monochromator graphite
_diffrn_radiation_source 'fine-focus sealed tube'
_diffrn_radiation_type MoK\a
_diffrn_radiation_wavelength 0.71073
_diffrn_reflns_av_R_equivalents 0.0172
_diffrn_reflns_av_sigmaI/netI 0.0164
_diffrn_reflns_limit_h_max 8
_diffrn_reflns_limit_h_min -9
_diffrn_reflns_limit_k_max 12
_diffrn_reflns_limit_k_min -12
_diffrn_reflns_limit_l_max 15
_diffrn_reflns_limit_l_min -14
_diffrn_reflns_number 11757
_diffrn_reflns_theta_full 28.21
_diffrn_reflns_theta_max 28.21
_diffrn_reflns_theta_min 1.95
_exptl_absorpt_coefficient_mu 0.142
_exptl_absorpt_correction_T_max 0.966
_exptl_absorpt_correction_T_min 0.937
_exptl_absorpt_correction_type multi-scan
_exptl_absorpt_process_details '(SADABS; Bruker, 2008)'
_exptl_crystal_colour yellow
_exptl_crystal_density_diffrn 1.320
_exptl_crystal_density_method 'not measured'
_exptl_crystal_description block
_exptl_crystal_F_000 296
_exptl_crystal_size_max 0.48
_exptl_crystal_size_mid 0.25
_exptl_crystal_size_min 0.25
_refine_diff_density_max 0.278
_refine_diff_density_min -0.263
_refine_ls_extinction_method none
_refine_ls_goodness_of_fit_ref 1.033
_refine_ls_hydrogen_treatment constr
_refine_ls_matrix_type full
_refine_ls_number_parameters 182
_refine_ls_number_reflns 3405
_refine_ls_number_restraints 0
_refine_ls_restrained_S_all 1.033
_refine_ls_R_factor_all 0.0460
_refine_ls_R_factor_gt 0.0385
_refine_ls_shift/su_max 0.001
_refine_ls_shift/su_mean 0.000
_refine_ls_structure_factor_coef Fsqd
_refine_ls_weighting_details 'calc w = 1/[\s^2^(Fo^2^)+(0.0679P)^2^+0.1915P] where P=(Fo^2^+2Fc^2^)/3'
_refine_ls_weighting_scheme calc
_refine_ls_wR_factor_gt 0.1134
_refine_ls_wR_factor_ref 0.1217
_reflns_number_gt 2923
_reflns_number_total 3405
_reflns_threshold_expression I>2\s(I)
_cod_data_source_file rk2147.cif
_cod_data_source_block I
_cod_database_code 2222123
_cod_database_fobs_code 2222123

loop_
_symmetry_equiv_pos_as_xyz
'x, y, z'
'-x, -y, -z'

loop_
_atom_site_type_symbol
_atom_site_label
_atom_site_fract_x
_atom_site_fract_y
_atom_site_fract_z
_atom_site_U_iso_or_equiv
_atom_site_adp_type
_atom_site_calc_flag
_atom_site_refinement_flags
_atom_site_occupancy
_atom_site_disorder_assembly
_atom_site_disorder_group
Al Al 0.05537(5) 0.05266(4) 0.89433(3) 0.03495(10) Uani d . 1 . .
O O 0.05448(13) 0.14683(10) 1.06417(8) 0.0383(2) Uani d . 1 . .
N N1 0.16914(16) 0.28879(13) 0.90600(11) 0.0394(2) Uani d . 1 . .
N N2 0.20710(15) 0.42899(12) 1.00733(10) 0.0366(2) Uani d . 1 . .
N N3 0.28396(18) 0.56192(13) 0.98973(12) 0.0457(3) Uani d . 1 . .
C C1 0.10477(17) 0.30216(14) 1.15315(12) 0.0347(3) Uani d . 1 . .
C C2 0.17660(18) 0.44012(14) 1.12950(12) 0.0348(3) Uani d . 1 . .
C C3 0.2281(2) 0.59650(15) 1.22664(13) 0.0420(3) Uani d . 1 . .
H H3B 0.2737 0.6849 1.2076 0.050 Uiso calc R 1 . .
C C4 0.2129(2) 0.62320(16) 1.35011(13) 0.0435(3) Uani d . 1 . .
C C5 0.1424(2) 0.48768(17) 1.37431(13) 0.0432(3) Uani d . 1 . .
H H5A 0.1312 0.5018 1.4567 0.052 Uiso calc R 1 . .
C C6 0.0886(2) 0.33235(16) 1.27846(13) 0.0421(3) Uani d . 1 . .
H H6A 0.0399 0.2447 1.2982 0.051 Uiso calc R 1 . .
C C7 0.22611(19) 0.33415(16) 0.81377(13) 0.0409(3) Uani d . 1 . .
C C8 0.2240(2) 0.2418(2) 0.68526(15) 0.0546(4) Uani d . 1 . .
H H8A 0.1766 0.1290 0.6486 0.065 Uiso calc R 1 . .
C C9 0.2959(2) 0.3281(2) 0.61786(16) 0.0588(4) Uani d . 1 . .
H H9A 0.2961 0.2715 0.5328 0.071 Uiso calc R 1 . .
C C10 0.3694(2) 0.4988(2) 0.67200(16) 0.0566(4) Uani d . 1 . .
H H10A 0.4178 0.5511 0.6219 0.068 Uiso calc R 1 . .
C C11 0.3719(2) 0.5895(2) 0.79461(16) 0.0534(4) Uani d . 1 . .
H H11A 0.4203 0.7023 0.8297 0.064 Uiso calc R 1 . .
C C12 0.29715(19) 0.50377(16) 0.86672(14) 0.0416(3) Uani d . 1 . .
C C13 0.2747(3) 0.7923(2) 1.45629(17) 0.0637(5) Uani d . 1 . .
H H13A 0.3229 0.8706 1.4231 0.096 Uiso calc R 1 . .
H H13B 0.3771 0.8112 1.5237 0.096 Uiso calc R 1 . .
H H13C 0.1635 0.8026 1.4896 0.096 Uiso calc R 1 . .
C C14 -0.1914(2) -0.00914(18) 0.77213(15) 0.0490(3) Uani d . 1 . .
H H14A -0.2766 -0.1197 0.7492 0.073 Uiso calc R 1 . .
H H14B -0.1613 0.0013 0.6964 0.073 Uiso calc R 1 . .
H H14C -0.2562 0.0610 0.8114 0.073 Uiso calc R 1 . .
C C15 0.2981(2) 0.02143(18) 0.86005(16) 0.0501(3) Uani d . 1 . .
H H15A 0.2845 -0.0846 0.8501 0.075 Uiso calc R 1 . .
H H15B 0.4081 0.1025 0.9306 0.075 Uiso calc R 1 . .
H H15C 0.3199 0.0312 0.7828 0.075 Uiso calc R 1 . .

loop_
_atom_site_aniso_label
_atom_site_aniso_U_11
_atom_site_aniso_U_22
_atom_site_aniso_U_33
_atom_site_aniso_U_12
_atom_site_aniso_U_13
_atom_site_aniso_U_23
Al 0.03920(19) 0.03075(17) 0.03427(18) 0.01356(14) 0.01205(14) 0.01332(13)
O 0.0501(5) 0.0270(4) 0.0362(4) 0.0132(3) 0.0149(4) 0.0131(3)
N1 0.0451(5) 0.0326(5) 0.0389(5) 0.0130(4) 0.0134(4) 0.0155(4)
N2 0.0380(5) 0.0293(4) 0.0405(5) 0.0110(4) 0.0075(4) 0.0160(4)
N3 0.0533(6) 0.0335(5) 0.0504(6) 0.0124(5) 0.0101(5) 0.0231(5)
C1 0.0349(5) 0.0294(5) 0.0369(6) 0.0121(4) 0.0098(4) 0.0122(4)
C2 0.0354(5) 0.0312(5) 0.0362(6) 0.0136(4) 0.0064(4) 0.0132(4)
C3 0.0457(7) 0.0305(5) 0.0440(7) 0.0144(5) 0.0041(5) 0.0128(5)
C4 0.0436(6) 0.0354(6) 0.0414(7) 0.0166(5) 0.0031(5) 0.0074(5)
C5 0.0450(7) 0.0433(6) 0.0353(6) 0.0178(5) 0.0108(5) 0.0110(5)
C6 0.0473(7) 0.0382(6) 0.0403(6) 0.0158(5) 0.0156(5) 0.0167(5)
C7 0.0398(6) 0.0427(6) 0.0441(6) 0.0150(5) 0.0134(5) 0.0234(5)
C8 0.0635(9) 0.0543(8) 0.0464(7) 0.0219(7) 0.0219(7) 0.0223(6)
C9 0.0581(8) 0.0775(10) 0.0476(8) 0.0259(8) 0.0207(6) 0.0338(7)
C10 0.0463(7) 0.0758(9) 0.0619(9) 0.0192(7) 0.0156(6) 0.0483(7)
C11 0.0506(8) 0.0551(7) 0.0636(9) 0.0157(6) 0.0132(6) 0.0395(7)
C12 0.0382(6) 0.0427(6) 0.0481(7) 0.0141(5) 0.0086(5) 0.0261(5)
C13 0.0802(11) 0.0409(8) 0.0481(9) 0.0224(8) 0.0030(8) 0.0019(6)
C14 0.0484(7) 0.0451(7) 0.0506(8) 0.0163(6) 0.0066(6) 0.0213(6)
C15 0.0452(7) 0.0443(7) 0.0595(8) 0.0189(6) 0.0192(6) 0.0192(6)

loop_
_atom_type_symbol
_atom_type_description
_atom_type_scat_dispersion_real
_atom_type_scat_dispersion_imag
_atom_type_scat_source
C C 0.0033 0.0016 'International Tables Vol C Tables 4.2.6.8 and 6.1.1.4'
H H 0.0000 0.0000 'International Tables Vol C Tables 4.2.6.8 and 6.1.1.4'
N N 0.0061 0.0033 'International Tables Vol C Tables 4.2.6.8 and 6.1.1.4'
O O 0.0106 0.0060 'International Tables Vol C Tables 4.2.6.8 and 6.1.1.4'
Al Al 0.0645 0.0514 'International Tables Vol C Tables 4.2.6.8 and 6.1.1.4'

loop_
_geom_angle_atom_site_label_1
_geom_angle_atom_site_label_2
_geom_angle_atom_site_label_3
_geom_angle_site_symmetry_1
_geom_angle_site_symmetry_3
_geom_angle
_geom_angle_publ_flag
O Al C15 . . 115.55(6) ?
O Al C14 . . 114.97(6) ?
C15 Al C14 . . 129.44(7) ?
O Al O . 2_557 76.96(4) ?
C15 Al O . 2_557 94.55(6) ?
C14 Al O . 2_557 94.85(5) ?
O Al N1 . . 87.28(4) ?
C15 Al N1 . . 92.11(6) ?
C14 Al N1 . . 91.89(6) ?
O Al N1 2_557 . 164.24(4) ?
C1 O Al . . 134.46(8) ?
C1 O Al . 2_557 122.50(8) ?
Al O Al . 2_557 103.04(4) ?
N2 N1 C7 . . 103.95(11) ?
N2 N1 Al . . 127.89(9) ?
C7 N1 Al . . 128.13(9) ?
N3 N2 N1 . . 115.67(11) ?
N3 N2 C2 . . 120.79(11) ?
N1 N2 C2 . . 123.49(10) ?
N2 N3 C12 . . 103.53(11) ?
O C1 C6 . . 119.56(11) ?
O C1 C2 . . 124.65(11) ?
C6 C1 C2 . . 115.79(11) ?
C3 C2 C1 . . 121.32(12) ?
C3 C2 N2 . . 116.43(11) ?
C1 C2 N2 . . 122.22(11) ?
C4 C3 C2 . . 121.75(13) ?
C4 C3 H3B . . 119.1 ?
C2 C3 H3B . . 119.1 ?
C3 C4 C5 . . 117.29(12) ?
C3 C4 C13 . . 121.89(14) ?
C5 C4 C13 . . 120.80(14) ?
C6 C5 C4 . . 121.39(13) ?
C6 C5 H5A . . 119.3 ?
C4 C5 H5A . . 119.3 ?
C5 C6 C1 . . 122.45(13) ?
C5 C6 H6A . . 118.8 ?
C1 C6 H6A . . 118.8 ?
N1 C7 C12 . . 107.66(12) ?
N1 C7 C8 . . 131.38(13) ?
C12 C7 C8 . . 120.97(13) ?
C9 C8 C7 . . 116.14(15) ?
C9 C8 H8A . . 121.9 ?
C7 C8 H8A . . 121.9 ?
C8 C9 C10 . . 122.70(16) ?
C8 C9 H9A . . 118.7 ?
C10 C9 H9A . . 118.7 ?
C11 C10 C9 . . 122.11(15) ?
C11 C10 H10A . . 118.9 ?
C9 C10 H10A . . 118.9 ?
C10 C11 C12 . . 116.60(15) ?
C10 C11 H11A . . 121.7 ?
C12 C11 H11A . . 121.7 ?
N3 C12 C7 . . 109.19(12) ?
N3 C12 C11 . . 129.32(13) ?
C7 C12 C11 . . 121.48(14) ?
C4 C13 H13A . . 109.5 ?
C4 C13 H13B . . 109.5 ?
H13A C13 H13B . . 109.5 ?
C4 C13 H13C . . 109.5 ?
H13A C13 H13C . . 109.5 ?
H13B C13 H13C . . 109.5 ?
Al C14 H14A . . 109.5 ?
Al C14 H14B . . 109.5 ?
H14A C14 H14B . . 109.5 ?
Al C14 H14C . . 109.5 ?
H14A C14 H14C . . 109.5 ?
H14B C14 H14C . . 109.5 ?
Al C15 H15A . . 109.5 ?
Al C15 H15B . . 109.5 ?
H15A C15 H15B . . 109.5 ?
Al C15 H15C . . 109.5 ?
H15A C15 H15C . . 109.5 ?
H15B C15 H15C . . 109.5 ?

loop_
_geom_bond_atom_site_label_1
_geom_bond_atom_site_label_2
_geom_bond_site_symmetry_2
_geom_bond_distance
_geom_bond_publ_flag
Al O . 1.8337(10) ?
Al C15 . 1.9725(15) ?
Al C14 . 1.9767(15) ?
Al O 2_557 2.0918(10) ?
Al N1 . 2.1060(11) ?
O C1 . 1.3595(14) ?
O Al 2_557 2.0918(10) ?
N1 N2 . 1.3344(15) ?
N1 C7 . 1.3556(18) ?
N2 N3 . 1.3277(15) ?
N2 C2 . 1.4268(17) ?
N3 C12 . 1.3483(19) ?
C1 C6 . 1.3967(18) ?
C1 C2 . 1.4084(18) ?
C2 C3 . 1.3978(17) ?
C3 C4 . 1.380(2) ?
C3 H3B . 0.9300 ?
C4 C5 . 1.390(2) ?
C4 C13 . 1.5098(19) ?
C5 C6 . 1.3826(18) ?
C5 H5A . 0.9300 ?
C6 H6A . 0.9300 ?
C7 C12 . 1.3991(19) ?
C7 C8 . 1.414(2) ?
C8 C9 . 1.370(2) ?
C8 H8A . 0.9300 ?
C9 C10 . 1.407(2) ?
C9 H9A . 0.9300 ?
C10 C11 . 1.354(2) ?
C10 H10A . 0.9300 ?
C11 C12 . 1.417(2) ?
C11 H11A . 0.9300 ?
C13 H13A . 0.9600 ?
C13 H13B . 0.9600 ?
C13 H13C . 0.9600 ?
C14 H14A . 0.9600 ?
C14 H14B . 0.9600 ?
C14 H14C . 0.9600 ?
C15 H15A . 0.9600 ?
C15 H15B . 0.9600 ?
C15 H15C . 0.9600 ?
